data_1561293
loop_
_publ_author_name
'Bednarchuk, Tamara J.'
'Kinzhybalo, Vasyl'
'Markiewicz, Ewa'
'Hilczer, Bo\.zena'
'Pietraszko, Adam'

_publ_section_title
;
 Structure, dielectric and electric properties of diisobutylammonium
 hydrogen sulfate crystal
;
_journal_name_full 'Journal of Solid State Chemistry'
_journal_page_first 753
_journal_page_last 761
_journal_paper_doi 10.1016/j.jssc.2017.11.042
_journal_volume 258
_journal_year 2018
_chemical_formula_moiety 'H O4 S, C8 H20 N'
_chemical_formula_sum 'C8 H21 N O4 S'
_chemical_formula_weight 227.32
_space_group_crystal_system triclinic
_space_group_IT_number 2
_space_group_name_Hall '-P 1'
_space_group_name_H-M_alt 'P -1'
_atom_sites_solution_hydrogens geom
_atom_sites_solution_primary direct
_cell_angle_alpha 65.46(3)
_cell_angle_beta 89.74(3)
_cell_angle_gamma 75.82(3)
_cell_formula_units_Z 2
_cell_length_a 8.128(3)
_cell_length_b 8.400(3)
_cell_length_c 9.856(3)
_cell_measurement_reflns_used 5494
_cell_measurement_temperature 295.00(13)
_cell_measurement_theta_max 29.2370
_cell_measurement_theta_min 3.6360
_cell_volume 589.9(4)
_computing_cell_refinement 'CrysAlisPro 1.171.38.41 (Rigaku OD, 2015)'
_computing_data_collection 'CrysAlisPro 1.171.38.41 (Rigaku OD, 2015)'
_computing_data_reduction 'CrysAlisPro 1.171.38.41 (Rigaku OD, 2015)'
_computing_molecular_graphics 'Diamond (Brandenburg, 1997)'
_computing_publication_material 'Olex2 (Dolomanov et al., 2009)'
_computing_structure_refinement 'ShelXL (Sheldrick, 2015)'
_computing_structure_solution 'ShelXS (Sheldrick, 2008)'
_diffrn_ambient_temperature 295.00(13)
_diffrn_measured_fraction_theta_full 0.998
_diffrn_measured_fraction_theta_max 0.998
_diffrn_measurement_device_type 'Xcalibur, Atlas'
_diffrn_measurement_method '\w scans'
_diffrn_radiation_type MoK\a
_diffrn_radiation_wavelength 0.71073
_diffrn_reflns_av_R_equivalents 0.0210
_diffrn_reflns_av_unetI/netI 0.0207
_diffrn_reflns_Laue_measured_fraction_full 0.998
_diffrn_reflns_Laue_measured_fraction_max 0.998
_diffrn_reflns_limit_h_max 10
_diffrn_reflns_limit_h_min -10
_diffrn_reflns_limit_k_max 10
_diffrn_reflns_limit_k_min -10
_diffrn_reflns_limit_l_max 12
_diffrn_reflns_limit_l_min -12
_diffrn_reflns_number 9651
_diffrn_reflns_point_group_measured_fraction_full 0.998
_diffrn_reflns_point_group_measured_fraction_max 0.998
_diffrn_reflns_theta_full 25.995
_diffrn_reflns_theta_max 25.995
_diffrn_reflns_theta_min 3.252
_exptl_absorpt_coefficient_mu 0.267
_exptl_absorpt_correction_T_max 1.00000
_exptl_absorpt_correction_T_min 0.99586
_exptl_absorpt_correction_type analytical
_exptl_absorpt_process_details
;
CrysAlisPro 1.171.38.41 (Rigaku Oxford Diffraction, 2015)
Analytical numeric absorption correction using a multifaceted crystal
			model based on expressions derived by R.C. Clark & J.S. Reid.
(Clark, R. C. & Reid, J. S. (1995). Acta Cryst. A51, 887-897)
Empirical absorption correction using spherical harmonics,
 implemented in SCALE3 ABSPACK scaling algorithm.
;
_exptl_crystal_colour colourless
_exptl_crystal_colour_primary colourless
_exptl_crystal_density_diffrn 1.280
_exptl_crystal_description block
_exptl_crystal_F_000 248
_exptl_crystal_size_max 0.238
_exptl_crystal_size_mid 0.213
_exptl_crystal_size_min 0.091
_refine_diff_density_max 0.268
_refine_diff_density_min -0.411
_refine_diff_density_rms 0.047
_refine_ls_extinction_coef .
_refine_ls_extinction_method none
_refine_ls_goodness_of_fit_ref 1.057
_refine_ls_hydrogen_treatment constr
_refine_ls_matrix_type full
_refine_ls_number_parameters 132
_refine_ls_number_reflns 2315
_refine_ls_number_restraints 0
_refine_ls_restrained_S_all 1.057
_refine_ls_R_factor_all 0.0356
_refine_ls_R_factor_gt 0.0298
_refine_ls_shift/su_max 0.001
_refine_ls_shift/su_mean 0.000
_refine_ls_structure_factor_coef Fsqd
_refine_ls_weighting_details 'w=1/[\s^2^(Fo^2^)+(0.0344P)^2^+0.2925P] where P=(Fo^2^+2Fc^2^)/3'
_refine_ls_weighting_scheme calc
_refine_ls_wR_factor_gt 0.0752
_refine_ls_wR_factor_ref 0.0783
_reflns_Friedel_coverage 0.000
_reflns_Friedel_fraction_full .
_reflns_Friedel_fraction_max .
_reflns_number_gt 2073
_reflns_number_total 2315
_reflns_threshold_expression 'I > 2\s(I)'
_cod_data_source_file mmc5.cif
_cod_data_source_block dibahs_iii
_cod_original_cell_volume 589.8(4)
_cod_database_code 1561293
_shelx_space_group_comment
;
The symmetry employed for this shelxl refinement is uniquely defined
by the following loop, which should always be used as a source of
symmetry information in preference to the above space-group names.
They are only intended as comments.
;
_shelx_estimated_absorpt_t_max 0.976
_shelx_estimated_absorpt_t_min 0.939
_olex2_refinement_description
;
1. Fixed Uiso
 At 1.2 times of:
  All C(H) groups, All C(H,H) groups, All N(H,H) groups
 At 1.5 times of:
  All C(H,H,H) groups, All O(H) groups
2.a Ternary CH refined with riding coordinates:
 C7(H7), C3(H3)
2.b Secondary CH2 refined with riding coordinates:
 N1(H1A,H1B), C2(H2A,H2B), C6(H6A,H6B)
2.c Idealised Me refined as rotating group:
 C4(H4A,H4B,H4C), C8(H8A,H8B,H8C), C9(H9A,H9B,H9C), C5(H5A,H5B,H5C)
2.d Idealised tetrahedral OH refined as rotating group:
 O3(H3A)
;

loop_
_space_group_symop_operation_xyz
'x, y, z'
'-x, -y, -z'

loop_
_atom_site_label
_atom_site_type_symbol
_atom_site_fract_x
_atom_site_fract_y
_atom_site_fract_z
_atom_site_U_iso_or_equiv
_atom_site_adp_type
_atom_site_occupancy
_atom_site_site_symmetry_order
_atom_site_calc_flag
_atom_site_refinement_flags_posn
_atom_site_refinement_flags_adp
_atom_site_refinement_flags_occupancy
_atom_site_disorder_assembly
_atom_site_disorder_group
S1 S 1.27187(4) 0.17473(5) 0.98187(4) 0.01592(12) Uani 1 1 d . . . . .
O1 O 1.16592(13) 0.34026(13) 0.98258(12) 0.0201(2) Uani 1 1 d . . . . .
O2 O 1.17292(13) 0.06153(13) 0.96389(12) 0.0203(2) Uani 1 1 d . . . . .
O3 O 1.38203(14) 0.07079(15) 1.13403(12) 0.0239(3) Uani 1 1 d . . . . .
H3A H 1.4497 -0.0203 1.1356 0.036 Uiso 1 1 calc GR . . . .
O4 O 1.39167(14) 0.21724(15) 0.86499(12) 0.0271(3) Uani 1 1 d . . . . .
N1 N 0.81485(15) 0.30433(16) 0.97240(13) 0.0148(3) Uani 1 1 d . . . . .
H1A H 0.8422 0.1952 0.9721 0.018 Uiso 1 1 calc R . . . .
H1B H 0.9111 0.3282 0.9906 0.018 Uiso 1 1 calc R . . . .
C2 C 0.70434(18) 0.30112(19) 1.09516(15) 0.0150(3) Uani 1 1 d . . . . .
H2A H 0.6016 0.2705 1.0770 0.018 Uiso 1 1 calc R . . . .
H2B H 0.6705 0.4216 1.0922 0.018 Uiso 1 1 calc R . . . .
C4 C 0.6608(2) 0.1590(2) 1.36317(17) 0.0223(3) Uani 1 1 d . . . . .
H4A H 0.5661 0.1259 1.3346 0.033 Uiso 1 1 calc GR . . . .
H4B H 0.6213 0.2763 1.3636 0.033 Uiso 1 1 calc GR . . . .
H4C H 0.7122 0.0707 1.4617 0.033 Uiso 1 1 calc GR . . . .
C7 C 0.83044(18) 0.43405(19) 0.69303(16) 0.0172(3) Uani 1 1 d . . . . .
H7 H 0.9476 0.4338 0.7163 0.021 Uiso 1 1 calc R . . . .
C6 C 0.72810(18) 0.44367(19) 0.82097(15) 0.0164(3) Uani 1 1 d . . . . .
H6A H 0.7101 0.5637 0.8179 0.020 Uiso 1 1 calc R . . . .
H6B H 0.6170 0.4262 0.8063 0.020 Uiso 1 1 calc R . . . .
C3 C 0.79263(18) 0.16568(19) 1.25119(16) 0.0165(3) Uani 1 1 d . . . . .
H3 H 0.8326 0.0452 1.2522 0.020 Uiso 1 1 calc R . . . .
C8 C 0.8359(2) 0.2620(2) 0.67381(17) 0.0234(3) Uani 1 1 d . . . . .
H8A H 0.7218 0.2600 0.6513 0.035 Uiso 1 1 calc GR . . . .
H8B H 0.8877 0.1575 0.7649 0.035 Uiso 1 1 calc GR . . . .
H8C H 0.9016 0.2600 0.5931 0.035 Uiso 1 1 calc GR . . . .
C9 C 0.7526(2) 0.6024(2) 0.54820(17) 0.0253(4) Uani 1 1 d . . . . .
H9A H 0.7522 0.7094 0.5616 0.038 Uiso 1 1 calc GR . . . .
H9B H 0.6376 0.6047 0.5238 0.038 Uiso 1 1 calc GR . . . .
H9C H 0.8190 0.5992 0.4681 0.038 Uiso 1 1 calc GR . . . .
C5 C 0.9450(2) 0.2174(2) 1.29439(17) 0.0228(3) Uani 1 1 d . . . . .
H5A H 0.9083 0.3382 1.2879 0.034 Uiso 1 1 calc GR . . . .
H5B H 1.0300 0.2126 1.2272 0.034 Uiso 1 1 calc GR . . . .
H5C H 0.9927 0.1338 1.3953 0.034 Uiso 1 1 calc GR . . . .

loop_
_atom_site_aniso_label
_atom_site_aniso_U_11
_atom_site_aniso_U_22
_atom_site_aniso_U_33
_atom_site_aniso_U_23
_atom_site_aniso_U_13
_atom_site_aniso_U_12
S1 0.01291(19) 0.01662(19) 0.0199(2) -0.00865(15) 0.00140(13) -0.00535(14)
O1 0.0180(5) 0.0174(5) 0.0279(6) -0.0119(4) 0.0033(4) -0.0059(4)
O2 0.0194(5) 0.0178(5) 0.0264(6) -0.0109(4) -0.0012(4) -0.0070(4)
O3 0.0207(6) 0.0241(6) 0.0249(6) -0.0094(5) -0.0048(5) -0.0043(5)
O4 0.0265(6) 0.0280(6) 0.0282(6) -0.0106(5) 0.0136(5) -0.0122(5)
N1 0.0143(6) 0.0155(6) 0.0158(6) -0.0076(5) 0.0017(5) -0.0042(5)
C2 0.0143(7) 0.0161(7) 0.0164(7) -0.0085(6) 0.0030(5) -0.0044(6)
C4 0.0205(8) 0.0269(8) 0.0171(8) -0.0072(6) 0.0022(6) -0.0064(6)
C7 0.0147(7) 0.0214(7) 0.0162(7) -0.0082(6) 0.0023(6) -0.0057(6)
C6 0.0169(7) 0.0161(7) 0.0151(7) -0.0062(6) 0.0011(5) -0.0033(6)
C3 0.0181(7) 0.0145(7) 0.0163(7) -0.0067(6) 0.0022(6) -0.0033(6)
C8 0.0281(9) 0.0258(8) 0.0196(8) -0.0134(7) 0.0048(6) -0.0064(7)
C9 0.0271(8) 0.0261(8) 0.0189(8) -0.0068(7) 0.0057(6) -0.0057(7)
C5 0.0210(8) 0.0292(8) 0.0160(7) -0.0060(6) -0.0006(6) -0.0092(7)

loop_
_atom_type_symbol
_atom_type_description
_atom_type_scat_dispersion_real
_atom_type_scat_dispersion_imag
_atom_type_scat_source
C C 0.0033 0.0016 'International Tables Vol C Tables 4.2.6.8 and 6.1.1.4'
H H 0.0000 0.0000 'International Tables Vol C Tables 4.2.6.8 and 6.1.1.4'
N N 0.0061 0.0033 'International Tables Vol C Tables 4.2.6.8 and 6.1.1.4'
O O 0.0106 0.0060 'International Tables Vol C Tables 4.2.6.8 and 6.1.1.4'
S S 0.1246 0.1234 'International Tables Vol C Tables 4.2.6.8 and 6.1.1.4'

loop_
_exptl_crystal_face_index_h
_exptl_crystal_face_index_k
_exptl_crystal_face_index_l
_exptl_crystal_face_perp_dist
0 0 1 0.0264
0 0 -1 0.0643
-1 0 0 0.0921
1 0 0 0.1099
1 5 3 0.0098
-1 -5 -3 0.2098

loop_
_geom_angle_atom_site_label_1
_geom_angle_atom_site_label_2
_geom_angle_atom_site_label_3
_geom_angle
_geom_angle_site_symmetry_1
_geom_angle_site_symmetry_3
O1 S1 O2 112.68(7) . .
O1 S1 O3 106.41(7) . .
O1 S1 O4 110.44(7) . .
O2 S1 O3 109.08(7) . .
O2 S1 O4 111.28(7) . .
O4 S1 O3 106.65(7) . .
S1 O3 H3A 109.5 . .
H1A N1 H1B 107.9 . .
C2 N1 H1A 109.2 . .
C2 N1 H1B 109.2 . .
C2 N1 C6 112.21(11) . .
C6 N1 H1A 109.2 . .
C6 N1 H1B 109.2 . .
N1 C2 H2A 108.9 . .
N1 C2 H2B 108.9 . .
N1 C2 C3 113.19(11) . .
H2A C2 H2B 107.8 . .
C3 C2 H2A 108.9 . .
C3 C2 H2B 108.9 . .
H4A C4 H4B 109.5 . .
H4A C4 H4C 109.5 . .
H4B C4 H4C 109.5 . .
C3 C4 H4A 109.5 . .
C3 C4 H4B 109.5 . .
C3 C4 H4C 109.5 . .
C6 C7 H7 108.5 . .
C6 C7 C9 109.16(12) . .
C8 C7 H7 108.5 . .
C8 C7 C6 111.68(12) . .
C8 C7 C9 110.55(12) . .
C9 C7 H7 108.5 . .
N1 C6 C7 112.84(12) . .
N1 C6 H6A 109.0 . .
N1 C6 H6B 109.0 . .
C7 C6 H6A 109.0 . .
C7 C6 H6B 109.0 . .
H6A C6 H6B 107.8 . .
C2 C3 C4 107.96(12) . .
C2 C3 H3 108.8 . .
C4 C3 H3 108.8 . .
C5 C3 C2 111.86(12) . .
C5 C3 C4 110.56(12) . .
C5 C3 H3 108.8 . .
C7 C8 H8A 109.5 . .
C7 C8 H8B 109.5 . .
C7 C8 H8C 109.5 . .
H8A C8 H8B 109.5 . .
H8A C8 H8C 109.5 . .
H8B C8 H8C 109.5 . .
C7 C9 H9A 109.5 . .
C7 C9 H9B 109.5 . .
C7 C9 H9C 109.5 . .
H9A C9 H9B 109.5 . .
H9A C9 H9C 109.5 . .
H9B C9 H9C 109.5 . .
C3 C5 H5A 109.5 . .
C3 C5 H5B 109.5 . .
C3 C5 H5C 109.5 . .
H5A C5 H5B 109.5 . .
H5A C5 H5C 109.5 . .
H5B C5 H5C 109.5 . .

loop_
_geom_bond_atom_site_label_1
_geom_bond_atom_site_label_2
_geom_bond_distance
_geom_bond_site_symmetry_2
S1 O1 1.4479(12) .
S1 O2 1.4486(11) .
S1 O3 1.5344(13) .
S1 O4 1.4904(12) .
O3 H3A 0.8200 .
N1 H1A 0.8900 .
N1 H1B 0.8900 .
N1 C2 1.4988(18) .
N1 C6 1.4995(19) .
C2 H2A 0.9700 .
C2 H2B 0.9700 .
C2 C3 1.527(2) .
C4 H4A 0.9600 .
C4 H4B 0.9600 .
C4 H4C 0.9600 .
C4 C3 1.529(2) .
C7 H7 0.9800 .
C7 C6 1.527(2) .
C7 C8 1.524(2) .
C7 C9 1.527(2) .
C6 H6A 0.9700 .
C6 H6B 0.9700 .
C3 H3 0.9800 .
C3 C5 1.525(2) .
C8 H8A 0.9600 .
C8 H8B 0.9600 .
C8 H8C 0.9600 .
C9 H9A 0.9600 .
C9 H9B 0.9600 .
C9 H9C 0.9600 .
C5 H5A 0.9600 .
C5 H5B 0.9600 .
C5 H5C 0.9600 .

loop_
_geom_hbond_atom_site_label_D
_geom_hbond_atom_site_label_H
_geom_hbond_atom_site_label_A
_geom_hbond_distance_DH
_geom_hbond_distance_HA
_geom_hbond_distance_DA
_geom_hbond_angle_DHA
_geom_hbond_site_symmetry_A
O3 H3A O4 0.82 1.83 2.6528(19) 177.2 2_857
N1 H1A O2 0.89 2.02 2.8454(19) 154.6 2_757
N1 H1B O1 0.89 2.10 2.9485(19) 159.6 .
C2 H2B O1 0.97 2.53 3.226(2) 129.0 2_767

loop_
_geom_torsion_atom_site_label_1
_geom_torsion_atom_site_label_2
_geom_torsion_atom_site_label_3
_geom_torsion_atom_site_label_4
_geom_torsion
_geom_torsion_site_symmetry_1
_geom_torsion_site_symmetry_2
_geom_torsion_site_symmetry_3
_geom_torsion_site_symmetry_4
N1 C2 C3 C4 -173.31(11) . . . .
N1 C2 C3 C5 64.83(15) . . . .
C2 N1 C6 C7 -173.42(11) . . . .
C6 N1 C2 C3 -177.63(11) . . . .
C8 C7 C6 N1 69.00(16) . . . .
C9 C7 C6 N1 -168.45(12) . . . .

loop_
_exptl_oxdiff_crystal_face_indexfrac_h
_exptl_oxdiff_crystal_face_indexfrac_k
_exptl_oxdiff_crystal_face_indexfrac_l
_exptl_oxdiff_crystal_face_x
_exptl_oxdiff_crystal_face_y
_exptl_oxdiff_crystal_face_z
-0.0001 0.0000 0.9983 0.0738 0.0262 0.0133
0.0001 -0.0000 -0.9983 -0.0738 -0.0262 -0.0133
-0.9985 -0.0000 -0.0004 0.0187 -0.0879 0.0096
0.9985 0.0000 0.0004 -0.0187 0.0879 -0.0096
1.0014 4.9925 2.9946 -0.0390 0.0261 0.4215
-1.0014 -4.9925 -2.9946 0.0390 -0.0261 -0.4215
